data_7042688
loop_
_publ_author_name
'Peschke, Simon'
'Gamperl, Lisa'
'Weippert, Valentin'
'Johrendt, Dirk'

_publ_section_title
;
 Flux Synthesis, Crystal Structures, and Physical Properties of New
 Lanthanum Vanadium Oxyselenides
;
_journal_name_full 'Dalton Trans.'
_journal_paper_doi 10.1039/C7DT00779E
_journal_year 2017
_chemical_compound_source 'see text'
_chemical_formula_moiety 'La5 O5 Se7 V3'
_chemical_formula_sum 'La5 O5 Se7 V3'
_chemical_formula_weight 1480.09
_chemical_name_common lanthanum_vanadium_selenide_oxide
_space_group_IT_number 62
_symmetry_cell_setting orthorhombic
_symmetry_Int_Tables_number 62
_symmetry_space_group_name_Hall '-P 2ac 2n'
_symmetry_space_group_name_H-M 'P n m a'
_atom_sites_solution_hydrogens ' .'
_atom_sites_solution_primary ' ?'
_atom_sites_solution_secondary ' ?'
_audit_update_record
;
2017-03-02 deposited with the CCDC.
2017-03-31 downloaded from the CCDC.
;
_cell_angle_alpha 90
_cell_angle_beta 90
_cell_angle_gamma 90
_cell_formula_units_Z 4
_cell_length_a 16.5036(2)
_cell_length_b 3.9012(7)
_cell_length_c 24.757(1)
_cell_measurement_reflns_used 9904
_cell_measurement_temperature 293
_cell_measurement_theta_max 35.00
_cell_measurement_theta_min 2.60
_cell_volume 1594.0(3)
_computing_publication_material 'PLATON (Spek, 2003)'
_diffrn_ambient_temperature 293
_diffrn_measured_fraction_theta_full 1.000
_diffrn_measured_fraction_theta_max 1.000
_diffrn_measurement_device_type 'Bruker CCD'
_diffrn_radiation_probe x-ray
_diffrn_radiation_type MoK\a
_diffrn_radiation_wavelength 0.71073
_diffrn_reflns_av_R_equivalents 0.0623
_diffrn_reflns_av_sigmaI/netI 0.0354
_diffrn_reflns_limit_h_max 26
_diffrn_reflns_limit_h_min -26
_diffrn_reflns_limit_k_max 5
_diffrn_reflns_limit_k_min -6
_diffrn_reflns_limit_l_max 39
_diffrn_reflns_limit_l_min -39
_diffrn_reflns_number 41381
_diffrn_reflns_reduction_process
;
;
_diffrn_reflns_theta_full 35.08
_diffrn_reflns_theta_max 35.08
_diffrn_reflns_theta_min 2.47
_exptl_absorpt_coefficient_mu 30.748
_exptl_absorpt_correction_T_max 0.7469
_exptl_absorpt_correction_T_min 0.5032
_exptl_absorpt_correction_type numerical
_exptl_crystal_density_diffrn 6.168
_exptl_crystal_density_method 'Not Measured'
_exptl_crystal_F_000 2528
_exptl_crystal_size_max 0.07
_exptl_crystal_size_mid 0.01
_exptl_crystal_size_min 0.01
_refine_diff_density_max 2.880
_refine_diff_density_min -2.840
_refine_ls_extinction_method none
_refine_ls_goodness_of_fit_ref 1.030
_refine_ls_hydrogen_treatment ' .'
_refine_ls_number_parameters 121
_refine_ls_number_reflns 3959
_refine_ls_number_restraints 0
_refine_ls_R_factor_all 0.0454
_refine_ls_R_factor_gt 0.0237
_refine_ls_shift/su_max 0.038
_refine_ls_shift/su_mean 0.006
_refine_ls_structure_factor_coef Fsqd
_refine_ls_weighting_details W=1/(\S^2^(I)+0.0004I^2^)
_refine_ls_weighting_scheme sigma
_refine_ls_wR_factor_gt 0.0421
_refine_ls_wR_factor_ref 0.0472
_reflns_number_gt 2958
_reflns_number_total 3959
_reflns_threshold_expression i>3\s(i)
_cod_data_source_file c7dt00779e2.cif
_cod_data_source_block I
_cod_depositor_comments
;
The following automatic conversions were performed:

'_symmetry_cell_setting' value 'Orthorhombic' changed to
'orthorhombic' according to
/home/data/users/saulius/crontab/automatic-downloads/rss-feeds/RSC/lib/dictionaries/cif_core.dic
dictionary named 'cif_core.dic' version 2.4.2 from 2011-04-26.

Automatic conversion script
Id: cif_fix_values 4973 2017-02-22 13:04:09Z antanas 
;
_cod_database_code 7042688

loop_
_symmetry_equiv_pos_site_id
_symmetry_equiv_pos_as_xyz
1 x,y,z
2 1/2-x,-y,1/2+z
3 1/2+x,1/2-y,1/2-z
4 -x,1/2+y,-z
5 -x,-y,-z
6 1/2+x,y,1/2-z
7 1/2-x,1/2+y,1/2+z
8 x,1/2-y,z

loop_
_atom_site_aniso_label
_atom_site_aniso_U_11
_atom_site_aniso_U_22
_atom_site_aniso_U_33
_atom_site_aniso_U_23
_atom_site_aniso_U_13
_atom_site_aniso_U_12
La1 0.0073(1) 0.0047(1) 0.0058(1) 0.0000 0.0004(1) 0.0000
La2 0.0083(1) 0.0046(1) 0.0061(1) 0.0000 -0.0001(1) 0.0000
La3 0.0094(1) 0.0042(1) 0.0054(1) 0.0000 0.0000(1) 0.0000
La4 0.0064(1) 0.0045(1) 0.0060(1) 0.0000 -0.0006(1) 0.0000
La5 0.0071(1) 0.0043(1) 0.0063(1) 0.0000 -0.0009(1) 0.0000
Se1 0.0066(2) 0.0061(2) 0.0069(2) 0.0000 -0.0001(2) 0.0000
Se2 0.0092(2) 0.0092(3) 0.0062(2) 0.0000 0.0006(2) 0.0000
Se3 0.0079(2) 0.0067(2) 0.0069(2) 0.0000 -0.0008(2) 0.0000
Se4 0.0065(2) 0.0061(2) 0.0083(2) 0.0000 -0.0009(2) 0.0000
Se5 0.0097(2) 0.0067(2) 0.0062(2) 0.0000 0.0007(2) 0.0000
Se6 0.0079(2) 0.0063(2) 0.0068(2) 0.0000 -0.0015(2) 0.0000
Se7 0.0099(2) 0.0074(2) 0.0076(2) 0.0000 -0.0005(2) 0.0000
V1 0.0064(4) 0.0082(4) 0.0059(3) 0.0000 0.0019(3) 0.0000
V2 0.0074(4) 0.0076(4) 0.0047(3) 0.0000 -0.0016(3) 0.0000
V3 0.0070(4) 0.0091(4) 0.0076(3) 0.0000 -0.0010(3) 0.0000
O1 0.0031(15) 0.0065(16) 0.0050(14) 0.0000 0.0007(12) 0.0000
O2 0.0046(16) 0.0078(17) 0.0073(15) 0.0000 -0.0008(12) 0.0000
O3 0.0052(16) 0.0063(17) 0.0044(14) 0.0000 0.0024(12) 0.0000
O4 0.0070(17) 0.0042(16) 0.0070(15) 0.0000 0.0002(12) 0.0000
O5 0.0068(17) 0.0056(17) 0.0054(15) 0.0000 0.0002(12) 0.0000

loop_
_atom_site_label
_atom_site_type_symbol
_atom_site_thermal_displace_type
_atom_site_fract_x
_atom_site_fract_y
_atom_site_fract_z
_atom_site_occupancy
_atom_site_U_iso_or_equiv
_atom_site_calc_flag
La1 La Uani 0.03396(18) 0.75000 0.08800(11) 1.000 0.0059(1) d
La2 La Uani 0.18017(18) 0.25000 0.17777(11) 1.000 0.0063(1) d
La3 La Uani 0.00210(18) 0.75000 0.24744(11) 1.000 0.0063(1) d
La4 La Uani 0.19934(17) 0.25000 0.88668(11) 1.000 0.0056(1) d
La5 La Uani 0.36208(18) 0.75000 0.96496(11) 1.000 0.0059(1) d
Se1 Se Uani 0.57110(3) 0.75000 0.13287(19) 1.000 0.0065(1) d
Se2 Se Uani 0.88866(3) 0.25000 0.02433(19) 1.000 0.0082(1) d
Se3 Se Uani 0.44807(3) 0.25000 0.04665(19) 1.000 0.0072(1) d
Se4 Se Uani 0.26634(3) 0.75000 0.08156(2) 1.000 0.0070(1) d
Se5 Se Uani 0.26101(3) 0.25000 0.77297(19) 1.000 0.0075(1) d
Se6 Se Uani 0.93016(3) 0.25000 0.16197(19) 1.000 0.0070(1) d
Se7 Se Uani 0.38442(3) 0.25000 0.18102(19) 1.000 0.0083(1) d
V1 V Uani 0.19640(5) 0.25000 0.02971(3) 1.000 0.0068(2) d
V2 V Uani 0.15288(5) 0.25000 0.31825(3) 1.000 0.0066(2) d
V3 V Uani 0.41602(5) 0.75000 0.11355(3) 1.000 0.0079(2) d
O1 O Uani 0.27790(2) 0.75000 0.88304(12) 1.000 0.0049(9) d
O2 O Uani 0.08210(2) 0.25000 0.25671(13) 1.000 0.0066(9) d
O3 O Uani 0.11190(2) 0.25000 0.08433(12) 1.000 0.0053(9) d
O4 O Uani 0.10120(2) 0.75000 0.17115(13) 1.000 0.0061(9) d
O5 O Uani 0.27530(2) 0.25000 0.97121(12) 1.000 0.0059(9) d

loop_
_atom_type_symbol
_atom_type_description
_atom_type_scat_dispersion_real
_atom_type_scat_dispersion_imag
_atom_type_scat_source
La La -0.2871 2.4523 ' International Tables Vol C Tables 4.2.6.8 and 6.1.1.4'
O O 0.0106 0.0060 ' International Tables Vol C Tables 4.2.6.8 and 6.1.1.4'
Se Se -0.0929 2.2259 ' International Tables Vol C Tables 4.2.6.8 and 6.1.1.4'
V V 0.3005 0.5294 ' International Tables Vol C Tables 4.2.6.8 and 6.1.1.4'

loop_
_geom_angle_atom_site_label_1
_geom_angle_atom_site_label_2
_geom_angle_atom_site_label_3
_geom_angle
_geom_angle_site_symmetry_1
_geom_angle_site_symmetry_3
_geom_angle_publ_flag
O3 La1 O4 76.89(10) . . yes
Se2 La1 O3 83.89(5) 1_455 . yes
Se6 La1 O3 78.86(6) 1_455 . yes
Se2 La1 O3 146.25(13) 1_465 . yes
Se6 La1 O3 146.22(14) 1_465 . yes
O3 La1 O3 113.07(12) . 1_565 yes
Se2 La1 O3 74.64(10) 4_655 . yes
Se2 La1 O4 136.70(9) 1_455 . yes
Se6 La1 O4 75.43(10) 1_455 . yes
Se2 La1 O4 136.70(9) 1_465 . yes
Se6 La1 O4 75.43(10) 1_465 . yes
O3 La1 O4 76.89(10) 1_565 . yes
Se2 La1 O4 127.01(13) 4_655 . yes
Se2 La1 Se6 62.87(10) 1_455 1_455 yes
Se2 La1 Se2 68.41(6) 1_455 1_465 yes
Se2 La1 Se6 103.55(9) 1_455 1_465 yes
Se2 La1 O3 146.25(13) 1_455 1_565 yes
Se2 La1 Se2 82.85(9) 1_455 4_655 yes
Se2 La1 Se6 103.55(9) 1_465 1_455 yes
Se6 La1 Se6 75.76(8) 1_455 1_465 yes
Se6 La1 O3 146.22(14) 1_455 1_565 yes
Se2 La1 Se6 138.49(8) 4_655 1_455 yes
Se2 La1 Se6 62.87(10) 1_465 1_465 yes
Se2 La1 O3 83.89(5) 1_465 1_565 yes
Se2 La1 Se2 82.85(9) 1_465 4_655 yes
Se6 La1 O3 78.86(6) 1_465 1_565 yes
Se2 La1 Se6 138.49(8) 4_655 1_465 yes
Se2 La1 O3 74.64(10) 4_655 1_565 yes
Se4 La2 Se7 66.27(8) . . yes
Se4 La2 O2 143.94(4) . . yes
Se4 La2 O3 63.40(6) . . yes
Se4 La2 O4 72.92(7) . . yes
Se4 La2 Se4 70.23(5) . 1_545 yes
Se4 La2 O4 131.34(13) . 1_545 yes
Se4 La2 Se5 137.60(10) . 2_554 yes
Se4 La2 Se5 92.26(7) . 2_564 yes
Se7 La2 O2 128.26(14) . . yes
Se7 La2 O3 117.34(13) . . yes
Se7 La2 O4 123.76(6) . . yes
Se4 La2 Se7 66.27(8) 1_545 . yes
Se7 La2 O4 123.76(6) . 1_545 yes
Se5 La2 Se7 71.34(9) 2_554 . yes
Se5 La2 Se7 71.34(9) 2_564 . yes
O2 La2 O3 114.40(12) . . yes
O2 La2 O4 72.55(10) . . yes
Se4 La2 O2 143.94(4) 1_545 . yes
O2 La2 O4 72.55(10) . 1_545 yes
Se5 La2 O2 68.12(8) 2_554 . yes
Se5 La2 O2 68.12(8) 2_564 . yes
O3 La2 O4 72.22(10) . . yes
Se4 La2 O3 63.40(6) 1_545 . yes
O3 La2 O4 72.22(10) . 1_545 yes
Se5 La2 O3 142.43(5) 2_554 . yes
Se5 La2 O3 142.43(5) 2_564 . yes
Se4 La2 O4 131.34(13) 1_545 . yes
O4 La2 O4 112.09(12) . 1_545 yes
Se5 La2 O4 136.29(14) 2_554 . yes
Se5 La2 O4 73.42(8) 2_564 . yes
Se4 La2 O4 72.92(7) 1_545 1_545 yes
Se4 La2 Se5 92.26(7) 1_545 2_554 yes
Se4 La2 Se5 137.60(10) 1_545 2_564 yes
Se5 La2 O4 73.42(8) 2_554 1_545 yes
Se5 La2 O4 136.29(14) 2_564 1_545 yes
Se5 La2 Se5 74.85(9) 2_554 2_564 yes
O2 La3 O4 73.03(10) . . yes
Se6 La3 O2 76.25(7) 1_455 . yes
Se6 La3 O2 142.67(15) 1_465 . yes
O2 La3 O2 111.02(12) . 1_565 yes
Se7 La3 O2 77.72(6) 3_455 . yes
Se1 La3 O2 73.10(10) 3_465 . yes
Se7 La3 O2 140.33(14) 3_465 . yes
Se6 La3 O4 74.68(9) 1_455 . yes
Se6 La3 O4 74.68(9) 1_465 . yes
O2 La3 O4 73.03(10) 1_565 . yes
Se7 La3 O4 142.89(6) 3_455 . yes
Se1 La3 O4 118.09(12) 3_465 . yes
Se7 La3 O4 142.89(6) 3_465 . yes
Se6 La3 Se6 77.59(9) 1_455 1_465 yes
Se6 La3 O2 142.67(15) 1_455 1_565 yes
Se6 La3 Se7 76.59(10) 1_455 3_455 yes
Se1 La3 Se6 140.47(7) 3_465 1_455 yes
Se6 La3 Se7 120.99(10) 1_455 3_465 yes
Se6 La3 O2 76.25(7) 1_465 1_565 yes
Se6 La3 Se7 120.99(10) 1_465 3_455 yes
Se1 La3 Se6 140.47(7) 3_465 1_465 yes
Se6 La3 Se7 76.59(10) 1_465 3_465 yes
Se7 La3 O2 140.33(14) 3_455 1_565 yes
Se1 La3 O2 73.10(10) 3_465 1_565 yes
Se7 La3 O2 77.72(6) 3_465 1_565 yes
Se1 La3 Se7 73.01(9) 3_465 3_455 yes
Se7 La3 Se7 73.16(8) 3_455 3_465 yes
Se1 La3 Se7 73.01(9) 3_465 3_465 yes
Se5 La4 O1 77.04(10) . . yes
Se5 La4 O5 129.20(12) . . yes
Se5 La4 O1 77.04(10) . 1_545 yes
Se2 La4 Se5 141.43(7) 4_646 . yes
Se5 La4 Se6 82.56(10) . 4_646 yes
Se2 La4 Se5 141.43(7) 4_656 . yes
Se5 La4 Se6 82.56(10) . 4_656 yes
O1 La4 O5 75.45(10) . . yes
O1 La4 O1 112.65(11) . 1_545 yes
Se2 La4 O1 139.94(14) 4_646 . yes
Se6 La4 O1 151.68(14) 4_646 . yes
Se2 La4 O1 77.05(7) 4_656 . yes
Se6 La4 O1 81.05(4) 4_656 . yes
O1 La4 O5 75.45(10) 1_545 . yes
Se2 La4 O5 69.60(8) 4_646 . yes
Se6 La4 O5 132.85(10) 4_646 . yes
Se2 La4 O5 69.60(8) 4_656 . yes
Se6 La4 O5 132.85(10) 4_656 . yes
Se2 La4 O1 77.05(7) 4_646 1_545 yes
Se6 La4 O1 81.05(4) 4_646 1_545 yes
Se2 La4 O1 139.94(14) 4_656 1_545 yes
Se6 La4 O1 151.68(14) 4_656 1_545 yes
Se2 La4 Se6 65.56(11) 4_646 4_646 yes
Se2 La4 Se2 72.95(8) 4_646 4_656 yes
Se2 La4 Se6 109.04(10) 4_646 4_656 yes
Se2 La4 Se6 109.04(10) 4_656 4_646 yes
Se6 La4 Se6 76.98(7) 4_646 4_656 yes
Se2 La4 Se6 65.56(11) 4_656 4_656 yes
O1 La5 O5 73.67(10) . . yes
Se3 La5 O1 141.70(5) 1_556 . yes
Se4 La5 O1 116.89(11) 1_556 . yes
O1 La5 O5 73.67(10) . 1_565 yes
Se3 La5 O1 141.70(5) 1_566 . yes
Se1 La5 O1 65.37(8) 4_646 . yes
Se1 La5 O1 65.37(8) 4_656 . yes
Se3 La5 O1 119.17(14) 4_656 . yes
Se3 La5 O5 74.15(6) 1_556 . yes
Se4 La5 O5 70.15(9) 1_556 . yes
O5 La5 O5 107.11(11) . 1_565 yes
Se3 La5 O5 136.36(14) 1_566 . yes
Se1 La5 O5 76.63(7) 4_646 . yes
Se1 La5 O5 136.04(13) 4_656 . yes
Se3 La5 O5 126.44(6) 4_656 . yes
Se3 La5 Se4 69.69(8) 1_556 1_556 yes
Se3 La5 O5 136.36(14) 1_556 1_565 yes
Se3 La5 Se3 76.58(9) 1_556 1_566 yes
Se1 La5 Se3 87.40(9) 4_646 1_556 yes
Se1 La5 Se3 133.41(10) 4_656 1_556 yes
Se3 La5 Se3 67.03(9) 1_556 4_656 yes
Se4 La5 O5 70.15(9) 1_556 1_565 yes
Se3 La5 Se4 69.69(8) 1_566 1_556 yes
Se1 La5 Se4 143.55(5) 4_646 1_556 yes
Se1 La5 Se4 143.55(5) 4_656 1_556 yes
Se3 La5 Se4 123.94(12) 4_656 1_556 yes
Se3 La5 O5 74.15(6) 1_566 1_565 yes
Se1 La5 O5 136.04(13) 4_646 1_565 yes
Se1 La5 O5 76.63(7) 4_656 1_565 yes
Se3 La5 O5 126.44(6) 4_656 1_565 yes
Se1 La5 Se3 133.41(10) 4_646 1_566 yes
Se1 La5 Se3 87.40(9) 4_656 1_566 yes
Se3 La5 Se3 67.03(9) 1_566 4_656 yes
Se1 La5 Se1 72.48(8) 4_646 4_656 yes
Se1 La5 Se3 66.43(9) 4_646 4_656 yes
Se1 La5 Se3 66.43(9) 4_656 4_656 yes
V2 Se1 V3 125.57(6) 3_555 . yes
La3 Se1 V3 79.56(9) 3_565 . yes
V2 Se1 V3 125.57(6) 3_565 . yes
La5 Se1 V3 101.17(12) 4_646 . yes
La5 Se1 V3 101.17(12) 4_656 . yes
La3 Se1 V2 75.97(11) 3_565 3_555 yes
V2 Se1 V2 94.20(10) 3_555 3_565 yes
La5 Se1 V2 74.40(5) 4_646 3_555 yes
La5 Se1 V2 126.67(8) 4_656 3_555 yes
La3 Se1 V2 75.97(11) 3_565 3_565 yes
La3 Se1 La5 143.62(6) 3_565 4_646 yes
La3 Se1 La5 143.62(6) 3_565 4_656 yes
La5 Se1 V2 126.67(8) 4_646 3_565 yes
La5 Se1 V2 74.40(5) 4_656 3_565 yes
La5 Se1 La5 72.48(10) 4_646 4_656 yes
La1 Se2 La1 68.41(6) 1_645 1_655 yes
La1 Se2 La1 97.15(7) 1_645 4_645 yes
La1 Se2 V1 100.08(3) 1_645 4_645 yes
La1 Se2 La4 70.53(9) 1_645 4_646 yes
La1 Se2 V1 166.50(5) 1_645 4_655 yes
La1 Se2 La4 109.58(14) 1_645 4_656 yes
La1 Se2 La1 97.15(7) 1_655 4_645 yes
La1 Se2 V1 166.50(5) 1_655 4_645 yes
La1 Se2 La4 109.58(14) 1_655 4_646 yes
La1 Se2 V1 100.08(3) 1_655 4_655 yes
La1 Se2 La4 70.53(9) 1_655 4_656 yes
La1 Se2 V1 76.76(11) 4_645 4_645 yes
La1 Se2 La4 142.64(7) 4_645 4_646 yes
La1 Se2 V1 76.76(11) 4_645 4_655 yes
La1 Se2 La4 142.64(7) 4_645 4_656 yes
La4 Se2 V1 71.28(5) 4_646 4_645 yes
V1 Se2 V1 90.34(10) 4_645 4_655 yes
La4 Se2 V1 121.48(6) 4_656 4_645 yes
La4 Se2 V1 121.48(6) 4_646 4_655 yes
La4 Se2 La4 72.95(9) 4_646 4_656 yes
La4 Se2 V1 71.28(5) 4_656 4_655 yes
La5 Se3 V3 141.13(6) 1_544 . yes
V3 Se3 V3 96.58(15) . 1_545 yes
La5 Se3 V3 81.57(4) 1_554 . yes
La5 Se3 V3 105.04(7) 4_646 . yes
La5 Se3 V3 81.57(4) 1_544 1_545 yes
La5 Se3 La5 76.58(10) 1_544 1_554 yes
La5 Se3 La5 112.97(11) 1_544 4_646 yes
La5 Se3 V3 141.13(6) 1_554 1_545 yes
La5 Se3 V3 105.04(7) 4_646 1_545 yes
La5 Se3 La5 112.97(11) 1_554 4_646 yes
La2 Se4 V1 74.31(4) . . yes
La2 Se4 V3 100.66(5) . . yes
La2 Se4 La5 144.83(3) . 1_554 yes
La2 Se4 La2 70.23(4) . 1_565 yes
La2 Se4 V1 126.23(5) . 1_565 yes
V1 Se4 V3 124.92(2) . . yes
La5 Se4 V1 77.32(4) 1_554 . yes
La2 Se4 V1 126.23(5) 1_565 . yes
V1 Se4 V1 96.98(2) . 1_565 yes
La5 Se4 V3 79.08(5) 1_554 . yes
La2 Se4 V3 100.66(5) 1_565 . yes
V1 Se4 V3 124.92(2) 1_565 . yes
La2 Se4 La5 144.83(3) 1_565 1_554 yes
La5 Se4 V1 77.32(4) 1_554 1_565 yes
La2 Se4 V1 74.31(4) 1_565 1_565 yes
La2 Se5 La4 142.50(6) 2_555 . yes
La4 Se5 V2 77.61(12) . 2_555 yes
La2 Se5 La4 142.50(6) 2_565 . yes
La4 Se5 V2 77.61(12) . 2_565 yes
La2 Se5 V2 72.68(6) 2_555 2_555 yes
La2 Se5 La2 74.85(10) 2_555 2_565 yes
La2 Se5 V2 126.39(8) 2_555 2_565 yes
La2 Se5 V2 126.39(8) 2_565 2_555 yes
V2 Se5 V2 94.28(9) 2_555 2_565 yes
La2 Se5 V2 72.68(6) 2_565 2_565 yes
La1 Se6 La3 78.55(6) 1_645 1_645 yes
La1 Se6 La1 75.76(9) 1_645 1_655 yes
La1 Se6 La3 124.81(8) 1_645 1_655 yes
La1 Se6 La4 76.35(9) 1_645 4_646 yes
La1 Se6 La4 121.89(16) 1_645 4_656 yes
La1 Se6 La3 124.81(8) 1_655 1_645 yes
La3 Se6 La3 77.59(11) 1_645 1_655 yes
La3 Se6 La4 97.55(6) 1_645 4_646 yes
La3 Se6 La4 155.67(14) 1_645 4_656 yes
La1 Se6 La3 78.55(6) 1_655 1_655 yes
La1 Se6 La4 121.89(16) 1_655 4_646 yes
La1 Se6 La4 76.35(9) 1_655 4_656 yes
La3 Se6 La4 155.67(14) 1_655 4_646 yes
La3 Se6 La4 97.55(6) 1_655 4_656 yes
La4 Se6 La4 76.98(7) 4_646 4_656 yes
La2 Se7 V3 100.59(8) . . yes
La2 Se7 V3 100.59(8) . 1_545 yes
La2 Se7 La3 127.31(10) . 3_555 yes
La2 Se7 La3 127.31(10) . 3_565 yes
V3 Se7 V3 96.21(15) . 1_545 yes
La3 Se7 V3 132.10(5) 3_555 . yes
La3 Se7 V3 77.48(4) 3_565 . yes
La3 Se7 V3 77.48(4) 3_555 1_545 yes
La3 Se7 V3 132.10(5) 3_565 1_545 yes
La3 Se7 La3 73.16(8) 3_555 3_565 yes
Se4 V1 O3 88.57(5) . . yes
Se4 V1 Se4 96.98(3) . 1_545 yes
Se4 V1 O5 94.03(5) . 1_554 yes
Se2 V1 Se4 175.51(3) 4_645 . yes
Se2 V1 Se4 86.26(5) 4_655 . yes
Se4 V1 O3 88.57(5) 1_545 . yes
O3 V1 O5 176.08(10) . 1_554 yes
Se2 V1 O3 88.41(9) 4_645 . yes
Se2 V1 O3 88.41(9) 4_655 . yes
Se4 V1 O5 94.03(5) 1_545 1_554 yes
Se2 V1 Se4 86.26(5) 4_645 1_545 yes
Se2 V1 Se4 175.51(3) 4_655 1_545 yes
Se2 V1 O5 88.83(9) 4_645 1_554 yes
Se2 V1 O5 88.83(9) 4_655 1_554 yes
Se2 V1 Se2 90.34(7) 4_645 4_655 yes
Se5 V2 O2 89.46(9) 2_554 . yes
Se5 V2 O2 89.46(9) 2_564 . yes
O1 V2 O2 177.98(9) 2_564 . yes
Se1 V2 O2 93.00(9) 3_455 . yes
Se1 V2 O2 93.00(9) 3_465 . yes
Se5 V2 Se5 94.28(7) 2_554 2_564 yes
Se5 V2 O1 91.91(9) 2_554 2_564 yes
Se1 V2 Se5 85.71(7) 3_455 2_554 yes
Se1 V2 Se5 177.54(12) 3_465 2_554 yes
Se5 V2 O1 91.91(9) 2_564 2_564 yes
Se1 V2 Se5 177.54(12) 3_455 2_564 yes
Se1 V2 Se5 85.71(7) 3_465 2_564 yes
Se1 V2 O1 85.63(9) 3_455 2_564 yes
Se1 V2 O1 85.63(9) 3_465 2_564 yes
Se1 V2 Se1 94.20(7) 3_455 3_465 yes
Se1 V3 Se3 85.27(8) . . yes
Se1 V3 Se4 172.81(11) . . yes
Se1 V3 Se7 94.50(8) . . yes
Se1 V3 Se3 85.27(8) . 1_565 yes
Se1 V3 Se7 94.50(8) . 1_565 yes
Se3 V3 Se4 89.96(4) . . yes
Se3 V3 Se7 83.61(10) . . yes
Se3 V3 Se3 96.58(11) . 1_565 yes
Se3 V3 Se7 179.69(10) . 1_565 yes
Se4 V3 Se7 90.29(4) . . yes
Se3 V3 Se4 89.96(4) 1_565 . yes
Se4 V3 Se7 90.29(4) . 1_565 yes
Se3 V3 Se7 179.69(10) 1_565 . yes
Se7 V3 Se7 96.21(11) . 1_565 yes
Se3 V3 Se7 83.61(10) 1_565 1_565 yes
La4 O1 La5 106.31(11) . . yes
La4 O1 La4 112.65(8) . 1_565 yes
La4 O1 V2 110.62(11) . 2_565 yes
La4 O1 La5 106.31(11) 1_565 . yes
La5 O1 V2 110.13(7) . 2_565 yes
La4 O1 V2 110.62(11) 1_565 2_565 yes
La2 O2 La3 106.33(12) . . yes
La2 O2 V2 102.89(7) . . yes
La2 O2 La3 106.33(12) . 1_545 yes
La3 O2 V2 114.61(11) . . yes
La3 O2 La3 111.02(9) . 1_545 yes
La3 O2 V2 114.61(11) 1_545 . yes
La1 O3 La2 101.89(11) . . yes
La1 O3 V1 114.96(10) . . yes
La1 O3 La1 113.07(9) . 1_545 yes
La2 O3 V1 108.15(8) . . yes
La1 O3 La2 101.89(11) 1_545 . yes
La1 O3 V1 114.96(10) 1_545 . yes
La1 O4 La2 108.93(12) . . yes
La1 O4 La3 110.78(10) . . yes
La1 O4 La2 108.93(12) . 1_565 yes
La2 O4 La3 108.07(11) . . yes
La2 O4 La2 112.09(9) . 1_565 yes
La2 O4 La3 108.07(11) 1_565 . yes
La4 O5 La5 104.41(11) . . yes
La4 O5 La5 104.41(11) . 1_545 yes
La4 O5 V1 107.12(7) . 1_556 yes
La5 O5 La5 107.11(8) . 1_545 yes
La5 O5 V1 116.25(10) . 1_556 yes
La5 O5 V1 116.25(10) 1_545 1_556 yes

loop_
_geom_bond_atom_site_label_1
_geom_bond_atom_site_label_2
_geom_bond_distance
_geom_bond_site_symmetry_2
_geom_bond_publ_flag
La1 O3 2.3383(17) . yes
La1 O4 2.339(4) . yes
La1 Se2 3.470(3) 1_455 yes
La1 Se6 3.177(4) 1_455 yes
La1 Se2 3.470(3) 1_465 yes
La1 Se6 3.177(4) 1_465 yes
La1 O3 2.3383(17) 1_565 yes
La1 Se2 3.060(5) 4_655 yes
La2 Se4 3.391(2) . yes
La2 Se7 3.372(3) . yes
La2 O2 2.538(4) . yes
La2 O3 2.573(4) . yes
La2 O4 2.3517(17) . yes
La2 Se4 3.391(2) 1_545 yes
La2 O4 2.3517(17) 1_545 yes
La2 Se5 3.210(4) 2_554 yes
La2 Se5 3.210(4) 2_564 yes
La3 O2 2.3666(18) . yes
La3 O4 2.498(4) . yes
La3 Se6 3.113(4) 1_455 yes
La3 Se6 3.113(4) 1_465 yes
La3 O2 2.3666(18) 1_565 yes
La3 Se7 3.273(3) 3_455 yes
La3 Se1 3.174(5) 3_465 yes
La3 Se7 3.273(3) 3_465 yes
La4 Se5 2.994(5) . yes
La4 O1 2.3439(16) . yes
La4 O5 2.440(4) . yes
La4 O1 2.3439(16) 1_545 yes
La4 Se2 3.281(4) 4_646 yes
La4 Se6 3.134(3) 4_646 yes
La4 Se2 3.281(4) 4_656 yes
La4 Se6 3.134(3) 4_656 yes
La5 O1 2.458(4) . yes
La5 O5 2.4249(18) . yes
La5 Se3 3.148(4) 1_556 yes
La5 Se4 3.291(3) 1_556 yes
La5 O5 2.4249(18) 1_565 yes
La5 Se3 3.148(4) 1_566 yes
La5 Se1 3.300(4) 4_646 yes
La5 Se1 3.300(4) 4_656 yes
La5 Se3 3.146(3) 4_656 yes
Se1 V3 2.6037(14) . yes
Se1 V2 2.663(2) 3_555 yes
Se1 V2 2.663(2) 3_565 yes
Se2 V1 2.751(2) 4_645 yes
Se2 V1 2.751(2) 4_655 yes
Se3 V3 2.613(3) . yes
Se3 V3 2.613(3) 1_545 yes
Se4 V1 2.6048(8) . yes
Se4 V3 2.5941(11) . yes
Se4 V1 2.6048(8) 1_565 yes
Se5 V2 2.661(2) 2_555 yes
Se5 V2 2.661(2) 2_565 yes
Se7 V3 2.621(3) . yes
Se7 V3 2.621(3) 1_545 yes
V1 O3 1.943(2) . yes
V1 O5 1.948(2) 1_554 yes
V2 O2 1.920(3) . yes
V2 O1 1.969(3) 2_564 yes
